data_7250430
loop_
_publ_author_name
'Rasphone, Arigna'
'Zhang, Hong-Chuan'
'Lee, Yun-Syuan'
'Ye, Yu-Hui'
'Kuo, Ying-Tong'
'Lai, Yi-Fang'
'Chen, Zhi-Ling'
'Wang, Song-Wei'
'Chen, Jhy-Der'

_publ_section_title
;
 Zn(ii), Cd(ii) and Hg(ii) halide coordination polymers supported by
 bis-pyridyl-bis-amide: structural diversity and structural transformation
;
_journal_issue 25
_journal_name_full CrystEngComm
_journal_page_first 4404
_journal_page_last 4414
_journal_paper_doi 10.1039/D5CE00465A
_journal_volume 27
_journal_year 2025
_chemical_formula_sum 'C28 H28 Br2 Cd N8 O4'
_chemical_formula_weight 812.80
_space_group_crystal_system triclinic
_space_group_IT_number 2
_space_group_name_Hall '-P 1'
_space_group_name_H-M_alt 'P -1'
_atom_sites_solution_hydrogens geom
_audit_creation_method SHELXL-2019/1
_audit_update_record
;
2025-04-21 deposited with the CCDC.	2025-05-22 downloaded from the CCDC.
;
_cell_angle_alpha 71.439(13)
_cell_angle_beta 74.215(13)
_cell_angle_gamma 68.987(12)
_cell_formula_units_Z 1
_cell_length_a 7.530(4)
_cell_length_b 8.876(5)
_cell_length_c 12.919(7)
_cell_measurement_reflns_used 6317
_cell_measurement_temperature 296(2)
_cell_measurement_theta_max 28.38
_cell_measurement_theta_min 2.54
_cell_volume 751.9(7)
_computing_cell_refinement 'Bruker SAINT'
_computing_data_collection 'Bruker APEX2'
_computing_data_reduction 'Bruker SAINT'
_computing_molecular_graphics 'Bruker SHELXTL'
_computing_publication_material 'Bruker SHELXTL'
_computing_structure_refinement 'SHELXL-2019/1 (Sheldrick, 2019)'
_computing_structure_solution 'SHELXS-97 (Sheldrick 2008)'
_diffrn_ambient_temperature 296(2)
_diffrn_measured_fraction_theta_full 0.999
_diffrn_measured_fraction_theta_max 0.999
_diffrn_measurement_device_type 'Bruker APEX-II CCD'
_diffrn_measurement_method '\f and \w scans'
_diffrn_radiation_type MoK\a
_diffrn_radiation_wavelength 0.71073
_diffrn_reflns_av_R_equivalents 0.0482
_diffrn_reflns_av_unetI/netI 0.0404
_diffrn_reflns_Laue_measured_fraction_full 0.999
_diffrn_reflns_Laue_measured_fraction_max 0.999
_diffrn_reflns_limit_h_max 9
_diffrn_reflns_limit_h_min -9
_diffrn_reflns_limit_k_max 9
_diffrn_reflns_limit_k_min -10
_diffrn_reflns_limit_l_max 15
_diffrn_reflns_limit_l_min -15
_diffrn_reflns_number 14737
_diffrn_reflns_point_group_measured_fraction_full 0.999
_diffrn_reflns_point_group_measured_fraction_max 0.999
_diffrn_reflns_theta_full 25.242
_diffrn_reflns_theta_max 25.997
_diffrn_reflns_theta_min 1.690
_exptl_absorpt_coefficient_mu 3.432
_exptl_absorpt_correction_T_max 0.7457
_exptl_absorpt_correction_T_min 0.5496
_exptl_absorpt_correction_type multi-scan
_exptl_absorpt_process_details 'sadabs v2008/1(bruker axs, 2008)'
_exptl_crystal_colour colourless
_exptl_crystal_density_diffrn 1.795
_exptl_crystal_description plate
_exptl_crystal_F_000 402
_exptl_crystal_size_max 0.300
_exptl_crystal_size_mid 0.200
_exptl_crystal_size_min 0.100
_refine_diff_density_max 0.425
_refine_diff_density_min -0.483
_refine_diff_density_rms 0.088
_refine_ls_extinction_method none
_refine_ls_goodness_of_fit_ref 1.048
_refine_ls_hydrogen_treatment constr
_refine_ls_matrix_type full
_refine_ls_number_parameters 196
_refine_ls_number_reflns 2949
_refine_ls_number_restraints 0
_refine_ls_restrained_S_all 1.048
_refine_ls_R_factor_all 0.0466
_refine_ls_R_factor_gt 0.0275
_refine_ls_shift/su_max 0.001
_refine_ls_shift/su_mean 0.000
_refine_ls_structure_factor_coef Fsqd
_refine_ls_weighting_details 'w=1/[\s^2^(Fo^2^)+(0.0282P)^2^+0.0652P] where P=(Fo^2^+2Fc^2^)/3'
_refine_ls_weighting_scheme calc
_refine_ls_wR_factor_gt 0.0562
_refine_ls_wR_factor_ref 0.0629
_reflns_Friedel_coverage 0.000
_reflns_number_gt 2267
_reflns_number_total 2949
_reflns_threshold_expression 'I > 2\s(I)'
_cod_data_source_file d5ce00465a2.cif
_cod_data_source_block 8
_cod_depositor_comments
;
The following automatic conversions were performed:

data item '_exptl_absorpt_correction_type' value 'multi_scan' was
changed to 'multi-scan' in accordance with the
/home/data/users/saulius/crontab/automatic-downloads/rss-feeds/RSC/lib/dictionaries/cif_core.dic
dictionary named 'cif_core.dic' version 2.4.2 last updated on
2011-04-26.

Automatic conversion script
Id: cif_fix_values 8170 2020-07-09 18:12:32Z antanas 

 Adding full bibliography for 7250429--7250439.cif.
;
_cod_original_cell_volume 751.9(8)
_cod_database_code 7250430
_shelx_shelxl_version_number 2019/1
_shelx_space_group_comment
; 
The symmetry employed for this shelxl refinement is uniquely defined 
by the following loop, which should always be used as a source of 
symmetry information in preference to the above space-group names. 
They are only intended as comments. 
;
_shelx_estimated_absorpt_t_min 0.426
_shelx_estimated_absorpt_t_max 0.725

loop_
_space_group_symop_operation_xyz
'x, y, z'
'-x, -y, -z'

loop_
_atom_site_label
_atom_site_type_symbol
_atom_site_fract_x
_atom_site_fract_y
_atom_site_fract_z
_atom_site_U_iso_or_equiv
_atom_site_adp_type
_atom_site_occupancy
_atom_site_site_symmetry_order
_atom_site_calc_flag
_atom_site_refinement_flags_posn
_atom_site_refinement_flags_adp
_atom_site_refinement_flags_occupancy
_atom_site_disorder_assembly
_atom_site_disorder_group
Cd Cd 1.500000 -1.000000 1.000000 0.02181(10) Uani 1 2 d S . P . .
Br Br 1.87034(4) -1.16036(4) 0.92778(3) 0.03280(11) Uani 1 1 d . . . . .
O1 O 0.7207(4) -0.5332(3) 0.5296(2) 0.0442(7) Uani 1 1 d . . . . .
O2 O 0.9400(3) -0.8543(3) 0.39198(18) 0.0377(6) Uani 1 1 d . . . . .
N1 N 1.4172(4) -0.9578(3) 0.8159(2) 0.0253(6) Uani 1 1 d . . . . .
N2 N 0.9476(4) -0.7829(3) 0.5765(2) 0.0289(7) Uani 1 1 d . . . . .
H2A H 1.012997 -0.874125 0.556867 0.035 Uiso 1 1 calc R U . . .
N3 N 0.6774(4) -0.6315(3) 0.3582(2) 0.0300(7) Uani 1 1 d . . . . .
H3A H 0.603736 -0.539567 0.374551 0.036 Uiso 1 1 calc R U . . .
N4 N 0.4397(4) -0.2637(3) 0.0787(2) 0.0240(6) Uani 1 1 d . . . . .
C1 C 1.2347(5) -0.8940(4) 0.7961(3) 0.0256(7) Uani 1 1 d . . . . .
H1A H 1.133887 -0.887825 0.856637 0.031 Uiso 1 1 calc R U . . .
C2 C 1.1882(5) -0.8365(4) 0.6898(2) 0.0242(7) Uani 1 1 d . . . . .
C3 C 1.3394(5) -0.8487(4) 0.6011(3) 0.0295(8) Uani 1 1 d . . . . .
H3B H 1.315330 -0.809246 0.528896 0.035 Uiso 1 1 calc R U . . .
C4 C 1.5275(5) -0.9201(4) 0.6206(3) 0.0331(8) Uani 1 1 d . . . . .
H4B H 1.630743 -0.933208 0.561754 0.040 Uiso 1 1 calc R U . . .
C5 C 1.5598(5) -0.9718(4) 0.7287(3) 0.0286(8) Uani 1 1 d . . . . .
H5A H 1.686619 -1.018149 0.741016 0.034 Uiso 1 1 calc R U . . .
C6 C 0.9786(5) -0.7617(4) 0.6770(3) 0.0357(9) Uani 1 1 d . . . . .
H6A H 0.899795 -0.814407 0.741028 0.043 Uiso 1 1 calc R U . . .
H6B H 0.938067 -0.643965 0.674365 0.043 Uiso 1 1 calc R U . . .
C7 C 0.8237(5) -0.6688(4) 0.5135(3) 0.0264(7) Uani 1 1 d . . . . .
C8 C 0.8207(5) -0.7273(4) 0.4137(2) 0.0249(7) Uani 1 1 d . . . . .
C9 C 0.6453(5) -0.6825(4) 0.2699(3) 0.0319(8) Uani 1 1 d . . . . .
H9A H 0.588739 -0.773249 0.302788 0.038 Uiso 1 1 calc R U . . .
H9B H 0.769130 -0.723999 0.224628 0.038 Uiso 1 1 calc R U . . .
C10 C 0.5142(5) -0.5432(4) 0.1958(2) 0.0238(7) Uani 1 1 d . . . . .
C11 C 0.3636(5) -0.5674(4) 0.1682(3) 0.0308(8) Uani 1 1 d . . . . .
H11A H 0.335668 -0.668145 0.198631 0.037 Uiso 1 1 calc R U . . .
C12 C 0.2540(5) -0.4408(4) 0.0947(3) 0.0315(8) Uani 1 1 d . . . . .
H12A H 0.154234 -0.456515 0.073904 0.038 Uiso 1 1 calc R U . . .
C13 C 0.2953(5) -0.2923(4) 0.0535(3) 0.0267(7) Uani 1 1 d . . . . .
H13A H 0.219439 -0.207064 0.005632 0.032 Uiso 1 1 calc R U . . .
C14 C 0.5477(4) -0.3902(4) 0.1481(2) 0.0249(7) Uani 1 1 d . . . . .
H14A H 0.650698 -0.373422 0.164880 0.030 Uiso 1 1 calc R U . . .

loop_
_atom_site_aniso_label
_atom_site_aniso_U_11
_atom_site_aniso_U_22
_atom_site_aniso_U_33
_atom_site_aniso_U_23
_atom_site_aniso_U_13
_atom_site_aniso_U_12
Cd 0.02044(19) 0.02282(19) 0.02132(18) -0.00187(14) -0.00790(14) -0.00549(14)
Br 0.01990(19) 0.0439(2) 0.0310(2) -0.01082(17) -0.00815(15) -0.00131(16)
O1 0.0545(17) 0.0285(14) 0.0496(16) -0.0190(12) -0.0312(14) 0.0117(13)
O2 0.0395(15) 0.0330(14) 0.0320(13) -0.0149(11) -0.0163(11) 0.0123(12)
N1 0.0235(15) 0.0304(15) 0.0229(14) -0.0046(12) -0.0086(12) -0.0075(12)
N2 0.0286(16) 0.0274(15) 0.0303(15) -0.0134(12) -0.0176(13) 0.0069(13)
N3 0.0376(17) 0.0230(15) 0.0278(15) -0.0087(12) -0.0179(13) 0.0040(13)
N4 0.0241(15) 0.0225(14) 0.0248(14) -0.0027(11) -0.0085(11) -0.0059(12)
C1 0.0231(18) 0.0294(18) 0.0245(16) -0.0090(14) -0.0048(14) -0.0054(15)
C2 0.0301(19) 0.0207(17) 0.0252(16) -0.0056(13) -0.0130(14) -0.0058(15)
C3 0.039(2) 0.0300(19) 0.0212(16) -0.0007(14) -0.0106(15) -0.0131(16)
C4 0.032(2) 0.042(2) 0.0275(18) -0.0078(16) 0.0001(15) -0.0190(18)
C5 0.0238(19) 0.0312(19) 0.0338(18) -0.0076(15) -0.0094(15) -0.0090(15)
C6 0.033(2) 0.042(2) 0.0319(19) -0.0168(16) -0.0166(16) 0.0028(17)
C7 0.0282(19) 0.0240(18) 0.0253(16) -0.0051(14) -0.0109(14) -0.0021(15)
C8 0.0264(18) 0.0245(18) 0.0218(16) -0.0043(14) -0.0075(14) -0.0043(15)
C9 0.043(2) 0.0227(18) 0.0311(18) -0.0064(14) -0.0225(16) 0.0009(16)
C10 0.0317(19) 0.0184(16) 0.0207(16) -0.0065(13) -0.0118(14) 0.0001(14)
C11 0.038(2) 0.0231(18) 0.0338(19) -0.0040(15) -0.0105(16) -0.0119(16)
C12 0.0294(19) 0.035(2) 0.039(2) -0.0104(16) -0.0162(16) -0.0104(16)
C13 0.0236(18) 0.0277(18) 0.0278(17) -0.0035(14) -0.0134(14) -0.0030(15)
C14 0.0226(18) 0.0276(18) 0.0282(17) -0.0066(14) -0.0135(14) -0.0054(14)

loop_
_atom_type_symbol
_atom_type_description
_atom_type_scat_dispersion_real
_atom_type_scat_dispersion_imag
_atom_type_scat_source
C C 0.0033 0.0016 'International Tables Vol C Tables 4.2.6.8 and 6.1.1.4'
H H 0.0000 0.0000 'International Tables Vol C Tables 4.2.6.8 and 6.1.1.4'
N N 0.0061 0.0033 'International Tables Vol C Tables 4.2.6.8 and 6.1.1.4'
O O 0.0106 0.0060 'International Tables Vol C Tables 4.2.6.8 and 6.1.1.4'
Br Br -0.2901 2.4595 'International Tables Vol C Tables 4.2.6.8 and 6.1.1.4'
Cd Cd -0.8075 1.2024 'International Tables Vol C Tables 4.2.6.8 and 6.1.1.4'

loop_
_geom_angle_atom_site_label_1
_geom_angle_atom_site_label_2
_geom_angle_atom_site_label_3
_geom_angle
_geom_angle_site_symmetry_1
_geom_angle_site_symmetry_3
_geom_angle_publ_flag
N4 Cd N4 180.0 2_746 1_646 ?
N4 Cd N1 95.12(8) 2_746 2_837 ?
N4 Cd N1 84.88(8) 1_646 2_837 ?
N4 Cd N1 84.88(8) 2_746 . ?
N4 Cd N1 95.12(8) 1_646 . ?
N1 Cd N1 180.0 2_837 . ?
N4 Cd Br 88.84(7) 2_746 2_837 ?
N4 Cd Br 91.16(7) 1_646 2_837 ?
N1 Cd Br 90.33(7) 2_837 2_837 ?
N1 Cd Br 89.67(7) . 2_837 ?
N4 Cd Br 91.16(7) 2_746 . ?
N4 Cd Br 88.84(7) 1_646 . ?
N1 Cd Br 89.67(7) 2_837 . ?
N1 Cd Br 90.33(7) . . ?
Br Cd Br 180.0 2_837 . ?
C5 N1 C1 117.5(3) . . ?
C5 N1 Cd 118.5(2) . . ?
C1 N1 Cd 123.0(2) . . ?
C7 N2 C6 123.6(3) . . ?
C7 N2 H2A 118.2 . . ?
C6 N2 H2A 118.2 . . ?
C8 N3 C9 120.1(3) . . ?
C8 N3 H3A 120.0 . . ?
C9 N3 H3A 120.0 . . ?
C13 N4 C14 117.0(3) . . ?
C13 N4 Cd 120.17(19) . 1_464 ?
C14 N4 Cd 122.86(19) . 1_464 ?
N1 C1 C2 123.7(3) . . ?
N1 C1 H1A 118.1 . . ?
C2 C1 H1A 118.1 . . ?
C3 C2 C1 117.4(3) . . ?
C3 C2 C6 123.3(3) . . ?
C1 C2 C6 119.3(3) . . ?
C2 C3 C4 119.4(3) . . ?
C2 C3 H3B 120.3 . . ?
C4 C3 H3B 120.3 . . ?
C3 C4 C5 119.1(3) . . ?
C3 C4 H4B 120.4 . . ?
C5 C4 H4B 120.4 . . ?
N1 C5 C4 122.8(3) . . ?
N1 C5 H5A 118.6 . . ?
C4 C5 H5A 118.6 . . ?
N2 C6 C2 111.7(3) . . ?
N2 C6 H6A 109.3 . . ?
C2 C6 H6A 109.3 . . ?
N2 C6 H6B 109.3 . . ?
C2 C6 H6B 109.3 . . ?
H6A C6 H6B 107.9 . . ?
O1 C7 N2 126.3(3) . . ?
O1 C7 C8 121.9(3) . . ?
N2 C7 C8 111.8(3) . . ?
O2 C8 N3 124.7(3) . . ?
O2 C8 C7 120.7(3) . . ?
N3 C8 C7 114.5(3) . . ?
N3 C9 C10 113.5(3) . . ?
N3 C9 H9A 108.9 . . ?
C10 C9 H9A 108.9 . . ?
N3 C9 H9B 108.9 . . ?
C10 C9 H9B 108.9 . . ?
H9A C9 H9B 107.7 . . ?
C11 C10 C14 117.3(3) . . ?
C11 C10 C9 121.2(3) . . ?
C14 C10 C9 121.4(3) . . ?
C10 C11 C12 119.7(3) . . ?
C10 C11 H11A 120.1 . . ?
C12 C11 H11A 120.1 . . ?
C13 C12 C11 118.8(3) . . ?
C13 C12 H12A 120.6 . . ?
C11 C12 H12A 120.6 . . ?
N4 C13 C12 123.2(3) . . ?
N4 C13 H13A 118.4 . . ?
C12 C13 H13A 118.4 . . ?
N4 C14 C10 123.9(3) . . ?
N4 C14 H14A 118.0 . . ?
C10 C14 H14A 118.0 . . ?

loop_
_geom_bond_atom_site_label_1
_geom_bond_atom_site_label_2
_geom_bond_distance
_geom_bond_site_symmetry_2
_geom_bond_publ_flag
Cd N4 2.391(3) 2_746 ?
Cd N4 2.391(3) 1_646 ?
Cd N1 2.502(3) 2_837 ?
Cd N1 2.502(3) . ?
Cd Br 2.6937(13) 2_837 ?
Cd Br 2.6937(13) . ?
O1 C7 1.223(4) . ?
O2 C8 1.222(4) . ?
N1 C5 1.331(4) . ?
N1 C1 1.347(4) . ?
N2 C7 1.330(4) . ?
N2 C6 1.459(4) . ?
N2 H2A 0.8600 . ?
N3 C8 1.333(4) . ?
N3 C9 1.456(4) . ?
N3 H3A 0.8600 . ?
N4 C13 1.340(4) . ?
N4 C14 1.352(4) . ?
C1 C2 1.399(4) . ?
C1 H1A 0.9300 . ?
C2 C3 1.379(4) . ?
C2 C6 1.510(4) . ?
C3 C4 1.385(4) . ?
C3 H3B 0.9300 . ?
C4 C5 1.386(4) . ?
C4 H4B 0.9300 . ?
C5 H5A 0.9300 . ?
C6 H6A 0.9700 . ?
C6 H6B 0.9700 . ?
C7 C8 1.543(4) . ?
C9 C10 1.518(4) . ?
C9 H9A 0.9700 . ?
C9 H9B 0.9700 . ?
C10 C11 1.380(4) . ?
C10 C14 1.384(4) . ?
C11 C12 1.388(4) . ?
C11 H11A 0.9300 . ?
C12 C13 1.369(4) . ?
C12 H12A 0.9300 . ?
C13 H13A 0.9300 . ?
C14 H14A 0.9300 . ?
